data_7717761
loop_
_publ_author_name
'Mahata, Partha'
'Mondal, Mohabul Alam'
'Das, Chhatan'
'Misra, Arunava'

_publ_section_title
;
 Cd-Based Crystalline Network Material: Catalytic Properties and Post
 Synthetic Metal-Ion Metathesis with Enhanced Stability and Gas Sorption
 Behaviour
;
_journal_name_full 'Dalton Transactions'
_journal_paper_doi 10.1039/D4DT03287J
_journal_year 2025
_chemical_formula_sum 'C46 H27 Cd1.5 F12 N2 O8'
_chemical_formula_weight 1132.29
_chemical_name_common 'Cadmium-Organic Compound'
_space_group_crystal_system monoclinic
_space_group_IT_number 14
_space_group_name_Hall '-P 2ybc'
_space_group_name_H-M_alt 'P 1 21/c 1'
_atom_sites_solution_hydrogens geom
_audit_creation_method SHELXL-2018/3
_audit_update_record
;
2024-12-13 deposited with the CCDC.	2025-01-06 downloaded from the CCDC.
;
_cell_angle_alpha 90
_cell_angle_beta 113.853(2)
_cell_angle_gamma 90
_cell_formula_units_Z 4
_cell_length_a 13.1915(12)
_cell_length_b 25.052(2)
_cell_length_c 14.8240(13)
_cell_measurement_reflns_used 9966
_cell_measurement_temperature 273(2)
_cell_measurement_theta_max 27.249
_cell_measurement_theta_min 1.873
_cell_volume 4480.5(7)
_computing_cell_refinement 'SAINT (Bruker, 2018)'
_computing_data_collection 'APEX3 (Bruker, 2018)'
_computing_data_reduction SAINTPLUS
_computing_molecular_graphics 'Ortep-3 for Windows (Farrugia, 1999) and CAMERON (Watkin et al., 1993)'
_computing_publication_material 'PLATON (Spek, 2003)'
_computing_structure_refinement 'SHELXL-2018/3 (Sheldrick, 2018)'
_computing_structure_solution 'SHELXT 2014/5 (Sheldrick, 2014)'
_diffrn_ambient_temperature 273(2)
_diffrn_measured_fraction_theta_full 0.998
_diffrn_measured_fraction_theta_max 0.994
_diffrn_measurement_device_type 'Bruker D8-Quest photon counting detector'
_diffrn_measurement_method '\f and \w scans'
_diffrn_radiation_type MoK\a
_diffrn_radiation_wavelength 0.71073
_diffrn_reflns_av_R_equivalents 0.0314
_diffrn_reflns_av_unetI/netI 0.0121
_diffrn_reflns_Laue_measured_fraction_full 0.998
_diffrn_reflns_Laue_measured_fraction_max 0.994
_diffrn_reflns_limit_h_max 16
_diffrn_reflns_limit_h_min -16
_diffrn_reflns_limit_k_max 32
_diffrn_reflns_limit_k_min -32
_diffrn_reflns_limit_l_max 19
_diffrn_reflns_limit_l_min -19
_diffrn_reflns_number 159264
_diffrn_reflns_point_group_measured_fraction_full 0.998
_diffrn_reflns_point_group_measured_fraction_max 0.994
_diffrn_reflns_theta_full 25.242
_diffrn_reflns_theta_max 27.249
_diffrn_reflns_theta_min 1.873
_diffrn_source 'fine-focus sealed tube'
_exptl_absorpt_coefficient_mu 0.824
_exptl_absorpt_correction_T_max 0.937
_exptl_absorpt_correction_T_min 0.908
_exptl_absorpt_correction_type multi-scan
_exptl_absorpt_process_details '(SADABS; Sheldrick, 1996)'
_exptl_crystal_colour Colourless
_exptl_crystal_density_diffrn 1.679
_exptl_crystal_description Block-shaped
_exptl_crystal_F_000 2244
_exptl_crystal_size_max 0.120
_exptl_crystal_size_mid 0.100
_exptl_crystal_size_min 0.080
_refine_diff_density_max 0.584
_refine_diff_density_min -0.709
_refine_diff_density_rms 0.053
_refine_ls_extinction_method none
_refine_ls_goodness_of_fit_ref 1.060
_refine_ls_hydrogen_treatment constr
_refine_ls_matrix_type full
_refine_ls_number_parameters 628
_refine_ls_number_reflns 9966
_refine_ls_number_restraints 0
_refine_ls_restrained_S_all 1.060
_refine_ls_R_factor_all 0.0350
_refine_ls_R_factor_gt 0.0269
_refine_ls_shift/su_max 0.002
_refine_ls_shift/su_mean 0.000
_refine_ls_structure_factor_coef Fsqd
_refine_ls_weighting_details 'w=1/[\s^2^(Fo^2^)+(0.0297P)^2^+3.2123P] where P=(Fo^2^+2Fc^2^)/3'
_refine_ls_weighting_scheme calc
_refine_ls_wR_factor_gt 0.0659
_refine_ls_wR_factor_ref 0.0728
_reflns_Friedel_coverage 0.000
_reflns_number_gt 8552
_reflns_number_total 9966
_reflns_threshold_expression 'I > 2\s(I)'
_cod_data_source_file d4dt03287j2.cif
_cod_data_source_block shelx
_cod_original_sg_symbol_H-M 'P 21/c'
_cod_original_formula_sum 'C46 H27 Cd1.50 F12 N2 O8'
_cod_database_code 7717761
_shelx_shelxl_version_number 2018/3
_shelx_space_group_comment
;
The symmetry employed for this shelxl refinement is uniquely defined
by the following loop, which should always be used as a source of
symmetry information in preference to the above space-group names.
They are only intended as comments.
;
_shelx_estimated_absorpt_t_min 0.908
_shelx_estimated_absorpt_t_max 0.937

loop_
_space_group_symop_operation_xyz
'x, y, z'
'-x, y+1/2, -z+1/2'
'-x, -y, -z'
'x, -y-1/2, z-1/2'

loop_
_atom_site_label
_atom_site_type_symbol
_atom_site_fract_x
_atom_site_fract_y
_atom_site_fract_z
_atom_site_U_iso_or_equiv
_atom_site_adp_type
_atom_site_occupancy
_atom_site_site_symmetry_order
_atom_site_calc_flag
_atom_site_refinement_flags_posn
_atom_site_refinement_flags_adp
_atom_site_refinement_flags_occupancy
_atom_site_disorder_assembly
_atom_site_disorder_group
Cd1 Cd 1.000000 0.500000 0.500000 0.02771(5) Uani 1 2 d S . P . .
Cd2 Cd 0.65921(2) 0.49627(2) 0.49267(2) 0.02980(5) Uani 1 1 d . . . . .
O3 O 0.45577(12) 0.93400(6) 0.12838(11) 0.0414(3) Uani 1 1 d . . . . .
O2 O 0.65863(12) 0.55586(6) 0.38542(11) 0.0438(3) Uani 1 1 d . . . . .
O5 O 0.77597(13) 0.42667(6) 0.52563(12) 0.0462(4) Uani 1 1 d . . . . .
O1 O 0.83635(12) 0.55148(6) 0.48456(11) 0.0408(3) Uani 1 1 d . . . . .
O6 O 0.90054(13) 0.42440(6) 0.45905(11) 0.0435(3) Uani 1 1 d . . . . .
F6 F 0.93721(12) 0.80014(6) 0.32860(13) 0.0647(4) Uani 1 1 d . . . . .
O4 O 0.48086(12) 0.94176(6) -0.00813(11) 0.0433(4) Uani 1 1 d . . . . .
F1 F 0.74698(16) 0.69920(6) 0.03916(12) 0.0715(4) Uani 1 1 d . . . . .
F5 F 0.94044(13) 0.82386(6) 0.19172(15) 0.0787(5) Uani 1 1 d . . . . .
F8 F 0.54016(13) 0.19866(7) 0.26026(12) 0.0733(5) Uani 1 1 d . . . . .
N1 N 0.72793(14) 0.52033(6) 0.65329(11) 0.0320(3) Uani 1 1 d . . . . .
N2 N 0.94065(15) 0.51369(7) 1.33188(12) 0.0376(4) Uani 1 1 d . . . . .
F4 F 1.02815(12) 0.75385(7) 0.26510(14) 0.0750(5) Uani 1 1 d . . . . .
F9 F 0.61796(17) 0.13087(7) 0.22654(13) 0.0875(6) Uani 1 1 d . . . . .
F11 F 0.85631(16) 0.15740(7) 0.30922(16) 0.0891(6) Uani 1 1 d . . . . .
F3 F 0.88208(15) 0.74983(7) 0.05107(14) 0.0803(5) Uani 1 1 d . . . . .
F7 F 0.66871(17) 0.20985(8) 0.20960(13) 0.0876(6) Uani 1 1 d . . . . .
F2 F 0.91190(16) 0.67766(7) 0.13474(14) 0.0816(6) Uani 1 1 d . . . . .
F10 F 0.91125(13) 0.15704(7) 0.46642(16) 0.0821(5) Uani 1 1 d . . . . .
O7 O 0.60579(18) 0.10008(9) 0.73597(15) 0.0770(6) Uani 1 1 d . . . . .
H7A H 0.578676 0.085835 0.770864 0.116 Uiso 1 1 calc R U . . .
F12 F 0.80626(16) 0.09495(6) 0.38039(19) 0.0990(7) Uani 1 1 d . . . . .
C2 C 0.77685(16) 0.61822(7) 0.35846(15) 0.0332(4) Uani 1 1 d . . . . .
C37 C 0.80770(18) 0.54074(8) 0.85541(14) 0.0394(5) Uani 1 1 d . . . . .
C19 C 0.79883(16) 0.34658(7) 0.45182(15) 0.0346(4) Uani 1 1 d . . . . .
C35 C 0.67609(18) 0.50122(7) 0.70774(14) 0.0354(4) Uani 1 1 d . . . . .
H35 H 0.613151 0.480324 0.677044 0.042 Uiso 1 1 calc R U . . .
C17 C 0.49888(16) 0.91813(7) 0.07174(15) 0.0336(4) Uani 1 1 d . . . . .
C45 C 0.99374(18) 0.54250(9) 1.28925(14) 0.0400(5) Uani 1 1 d . . . . .
H45 H 1.060866 0.558108 1.329375 0.048 Uiso 1 1 calc R U . . .
C38 C 0.86026(19) 0.56099(9) 0.79846(15) 0.0430(5) Uani 1 1 d . . . . .
H38 H 0.924021 0.581531 0.827551 0.052 Uiso 1 1 calc R U . . .
C3 C 0.87780(17) 0.64337(8) 0.39186(16) 0.0405(5) Uani 1 1 d . . . . .
H3 H 0.934829 0.631826 0.449802 0.049 Uiso 1 1 calc R U . . .
C15 C 0.61465(18) 0.85172(8) 0.03247(16) 0.0402(5) Uani 1 1 d . . . . .
H15 H 0.588072 0.865962 -0.030847 0.048 Uiso 1 1 calc R U . . .
C39 C 0.81773(18) 0.55059(8) 0.69858(15) 0.0392(4) Uani 1 1 d . . . . .
H39 H 0.852980 0.565228 0.661263 0.047 Uiso 1 1 calc R U . . .
C18 C 0.82613(16) 0.40406(8) 0.48033(15) 0.0349(4) Uani 1 1 d . . . . .
C36 C 0.71176(19) 0.51114(8) 0.80660(15) 0.0402(5) Uani 1 1 d . . . . .
H36 H 0.671832 0.498091 0.841150 0.048 Uiso 1 1 calc R U . . .
C14 C 0.57605(16) 0.87118(7) 0.09935(15) 0.0328(4) Uani 1 1 d . . . . .
C13 C 0.61328(18) 0.84836(8) 0.19251(16) 0.0412(5) Uani 1 1 d . . . . .
H13 H 0.586355 0.860583 0.237862 0.049 Uiso 1 1 calc R U . . .
C1 C 0.75757(17) 0.57187(7) 0.41360(15) 0.0339(4) Uani 1 1 d . . . . .
C46 C 0.95489(19) 0.55047(9) 1.18920(15) 0.0438(5) Uani 1 1 d . . . . .
H46 H 0.996173 0.570306 1.163035 0.053 Uiso 1 1 calc R U . . .
C20 C 0.85821(18) 0.31788(8) 0.41044(17) 0.0414(5) Uani 1 1 d . . . . .
H20 H 0.914314 0.334565 0.398143 0.050 Uiso 1 1 calc R U . . .
C4 C 0.89562(17) 0.68584(8) 0.34008(17) 0.0427(5) Uani 1 1 d . . . . .
H4 H 0.964826 0.702157 0.363309 0.051 Uiso 1 1 calc R U . . .
C24 C 0.71324(18) 0.32167(8) 0.46631(19) 0.0453(5) Uani 1 1 d . . . . .
H24 H 0.671973 0.340633 0.493663 0.054 Uiso 1 1 calc R U . . .
C16 C 0.6927(2) 0.81113(8) 0.05817(17) 0.0446(5) Uani 1 1 d . . . . .
H16 H 0.718838 0.798739 0.012396 0.054 Uiso 1 1 calc R U . . .
C5 C 0.81178(16) 0.70427(8) 0.25426(16) 0.0359(4) Uani 1 1 d . . . . .
C23 C 0.68844(19) 0.26868(9) 0.44043(19) 0.0476(5) Uani 1 1 d . . . . .
H23 H 0.628948 0.252754 0.448456 0.057 Uiso 1 1 calc R U . . .
C7 C 0.69260(18) 0.63679(9) 0.27348(18) 0.0502(6) Uani 1 1 d . . . . .
H7 H 0.623463 0.620415 0.250523 0.060 Uiso 1 1 calc R U . . .
C22 C 0.75094(17) 0.23907(8) 0.40276(17) 0.0390(4) Uani 1 1 d . . . . .
C42 C 0.8544(2) 0.52892(10) 1.12772(15) 0.0490(6) Uani 1 1 d . . . . .
C12 C 0.69045(18) 0.80744(9) 0.21812(16) 0.0432(5) Uani 1 1 d . . . . .
H12 H 0.714539 0.792262 0.280581 0.052 Uiso 1 1 calc R U . . .
C40 C 0.8547(2) 0.54758(9) 0.96297(15) 0.0468(5) Uani 1 1 d . . . . .
H40 H 0.922609 0.564867 0.992428 0.056 Uiso 1 1 calc R U . . .
C8 C 0.82872(17) 0.74820(8) 0.18859(17) 0.0405(5) Uani 1 1 d . . . . .
C28 C 0.67819(17) 0.15259(8) 0.44549(17) 0.0408(5) Uani 1 1 d . . . . .
O8 O 0.4843(2) 0.04945(14) 0.61945(19) 0.1251(12) Uani 1 1 d . . . . .
C31 C 0.6012(2) 0.10637(10) 0.57707(19) 0.0514(6) Uani 1 1 d . . . . .
C11 C 0.73216(17) 0.78884(8) 0.15216(16) 0.0373(4) Uani 1 1 d . . . . .
C44 C 0.8414(2) 0.49500(12) 1.27325(18) 0.0649(8) Uani 1 1 d . . . . .
H44 H 0.801405 0.475733 1.301476 0.078 Uiso 1 1 calc R U . . .
C43 C 0.7951(3) 0.50282(13) 1.17289(19) 0.0734(10) Uani 1 1 d . . . . .
H43 H 0.723827 0.490538 1.135357 0.088 Uiso 1 1 calc R U . . .
C33 C 0.7275(2) 0.16416(10) 0.54512(19) 0.0532(6) Uani 1 1 d . . . . .
H33 H 0.787443 0.187488 0.568389 0.064 Uiso 1 1 calc R U . . .
C21 C 0.83541(19) 0.26450(9) 0.38693(18) 0.0456(5) Uani 1 1 d . . . . .
H21 H 0.877301 0.245537 0.360216 0.055 Uiso 1 1 calc R U . . .
C34 C 0.5565(2) 0.08219(12) 0.6456(2) 0.0633(7) Uani 1 1 d . . . . .
C32 C 0.6896(2) 0.14180(10) 0.61061(19) 0.0563(6) Uani 1 1 d . . . . .
H32 H 0.723226 0.150453 0.677237 0.068 Uiso 1 1 calc R U . . .
C27 C 0.6371(3) 0.17943(11) 0.2674(2) 0.0606(7) Uani 1 1 d . . . . .
C29 C 0.59331(19) 0.11499(10) 0.41309(19) 0.0498(6) Uani 1 1 d . . . . .
H29 H 0.561889 0.105076 0.346997 0.060 Uiso 1 1 calc R U . . .
C6 C 0.70968(18) 0.67935(9) 0.22218(18) 0.0507(6) Uani 1 1 d . . . . .
H6 H 0.651783 0.691429 0.165309 0.061 Uiso 1 1 calc R U . . .
C25 C 0.72221(18) 0.17990(8) 0.37498(18) 0.0434(5) Uani 1 1 d . . . . .
C9 C 0.9339(2) 0.78144(10) 0.2439(2) 0.0554(7) Uani 1 1 d . . . . .
C30 C 0.5556(2) 0.09237(11) 0.4786(2) 0.0568(6) Uani 1 1 d . . . . .
H30 H 0.498681 0.067357 0.456097 0.068 Uiso 1 1 calc R U . . .
C41 C 0.8074(2) 0.53104(12) 1.01971(16) 0.0600(7) Uani 1 1 d . . . . .
H41 H 0.734803 0.519070 0.987761 0.072 Uiso 1 1 calc R U . . .
C10 C 0.8425(2) 0.71887(10) 0.1030(2) 0.0586(7) Uani 1 1 d . . . . .
C26 C 0.8249(2) 0.14748(10) 0.3827(3) 0.0664(8) Uani 1 1 d . . . . .

loop_
_atom_site_aniso_label
_atom_site_aniso_U_11
_atom_site_aniso_U_22
_atom_site_aniso_U_33
_atom_site_aniso_U_23
_atom_site_aniso_U_13
_atom_site_aniso_U_12
Cd1 0.03505(10) 0.02517(10) 0.02235(9) 0.00270(6) 0.01102(8) -0.00408(7)
Cd2 0.03742(8) 0.02667(8) 0.02544(8) -0.00301(5) 0.01283(6) -0.00827(5)
O3 0.0435(8) 0.0371(8) 0.0424(8) 0.0052(6) 0.0162(7) 0.0131(6)
O2 0.0462(8) 0.0394(8) 0.0499(9) 0.0100(7) 0.0238(7) -0.0061(6)
O5 0.0486(9) 0.0344(8) 0.0532(9) -0.0052(7) 0.0180(7) 0.0044(7)
O1 0.0518(9) 0.0359(8) 0.0396(8) 0.0143(6) 0.0236(7) 0.0091(6)
O6 0.0504(9) 0.0294(7) 0.0495(9) -0.0006(6) 0.0189(7) -0.0109(6)
F6 0.0550(9) 0.0490(8) 0.0834(11) 0.0083(8) 0.0212(8) -0.0061(7)
O4 0.0493(9) 0.0347(8) 0.0434(8) 0.0132(6) 0.0163(7) 0.0162(6)
F1 0.0947(13) 0.0582(9) 0.0683(10) 0.0033(8) 0.0399(10) 0.0192(9)
F5 0.0641(10) 0.0582(9) 0.1221(15) 0.0458(10) 0.0463(10) -0.0011(8)
F8 0.0581(10) 0.0820(11) 0.0665(10) 0.0123(9) 0.0113(8) -0.0140(8)
N1 0.0396(9) 0.0303(8) 0.0241(7) -0.0010(6) 0.0108(7) 0.0019(7)
N2 0.0468(10) 0.0386(9) 0.0259(8) 0.0007(7) 0.0131(7) -0.0056(8)
F4 0.0397(7) 0.0747(11) 0.1185(14) 0.0378(10) 0.0402(9) 0.0145(7)
F9 0.1192(15) 0.0738(11) 0.0780(12) -0.0368(9) 0.0487(11) -0.0519(11)
F11 0.0964(13) 0.0659(11) 0.1471(18) -0.0400(11) 0.0929(14) -0.0227(9)
F3 0.0993(13) 0.0804(11) 0.0978(13) 0.0408(10) 0.0776(11) 0.0358(10)
F7 0.1158(15) 0.0932(13) 0.0628(10) -0.0079(9) 0.0454(10) -0.0500(12)
F2 0.1024(13) 0.0682(10) 0.0993(13) 0.0333(9) 0.0666(11) 0.0556(10)
F10 0.0476(9) 0.0603(10) 0.1351(17) -0.0030(10) 0.0335(10) 0.0057(8)
O7 0.0868(15) 0.0909(15) 0.0635(13) 0.0029(11) 0.0408(12) -0.0170(12)
F12 0.0941(13) 0.0337(8) 0.202(2) -0.0223(11) 0.0933(15) -0.0094(8)
C2 0.0366(10) 0.0273(9) 0.0389(10) 0.0093(8) 0.0187(8) 0.0048(7)
C37 0.0515(12) 0.0374(11) 0.0252(9) -0.0007(8) 0.0113(9) 0.0012(9)
C19 0.0343(10) 0.0275(9) 0.0399(10) 0.0013(8) 0.0128(8) -0.0018(7)
C35 0.0420(11) 0.0330(10) 0.0280(9) -0.0002(7) 0.0109(8) -0.0019(8)
C17 0.0328(10) 0.0234(8) 0.0386(10) 0.0032(7) 0.0082(8) 0.0012(7)
C45 0.0424(11) 0.0464(12) 0.0289(10) -0.0014(8) 0.0121(9) -0.0083(9)
C38 0.0468(12) 0.0470(12) 0.0302(10) -0.0049(9) 0.0106(9) -0.0103(10)
C3 0.0364(10) 0.0348(10) 0.0441(11) 0.0132(9) 0.0097(9) 0.0034(8)
C15 0.0496(12) 0.0325(10) 0.0394(11) 0.0123(8) 0.0190(9) 0.0109(9)
C39 0.0444(11) 0.0424(11) 0.0307(10) -0.0026(8) 0.0150(9) -0.0057(9)
C18 0.0339(10) 0.0266(9) 0.0348(10) 0.0036(8) 0.0042(8) -0.0008(7)
C36 0.0521(12) 0.0396(11) 0.0289(10) 0.0034(8) 0.0163(9) -0.0029(9)
C14 0.0331(9) 0.0245(9) 0.0395(10) 0.0075(7) 0.0133(8) 0.0036(7)
C13 0.0447(11) 0.0408(11) 0.0435(11) 0.0131(9) 0.0234(10) 0.0157(9)
C1 0.0457(11) 0.0255(9) 0.0384(10) 0.0036(8) 0.0251(9) 0.0026(8)
C46 0.0503(12) 0.0505(13) 0.0297(10) 0.0031(9) 0.0153(9) -0.0106(10)
C20 0.0414(11) 0.0360(11) 0.0542(13) -0.0066(9) 0.0270(10) -0.0127(9)
C4 0.0328(10) 0.0345(10) 0.0573(13) 0.0156(9) 0.0144(10) 0.0002(8)
C24 0.0436(12) 0.0325(10) 0.0700(15) -0.0016(10) 0.0334(11) 0.0009(9)
C16 0.0585(13) 0.0360(11) 0.0493(12) 0.0152(9) 0.0322(11) 0.0166(10)
C5 0.0341(10) 0.0286(9) 0.0495(12) 0.0153(8) 0.0216(9) 0.0086(8)
C23 0.0423(12) 0.0348(11) 0.0781(17) -0.0024(10) 0.0373(12) -0.0057(9)
C7 0.0323(11) 0.0488(13) 0.0618(15) 0.0240(11) 0.0110(10) -0.0034(9)
C22 0.0380(11) 0.0290(10) 0.0537(12) -0.0044(9) 0.0226(10) -0.0079(8)
C42 0.0557(14) 0.0614(15) 0.0261(10) 0.0001(10) 0.0127(10) -0.0118(11)
C12 0.0472(12) 0.0438(12) 0.0433(12) 0.0212(9) 0.0231(10) 0.0167(9)
C40 0.0567(14) 0.0506(13) 0.0269(10) -0.0024(9) 0.0103(10) -0.0094(11)
C8 0.0395(11) 0.0337(10) 0.0555(13) 0.0198(9) 0.0267(10) 0.0123(8)
C28 0.0369(11) 0.0299(10) 0.0558(13) 0.0000(9) 0.0191(10) -0.0039(8)
O8 0.121(2) 0.179(3) 0.0832(17) 0.0007(18) 0.0490(16) -0.086(2)
C31 0.0455(13) 0.0505(13) 0.0577(15) 0.0103(11) 0.0205(11) -0.0022(10)
C11 0.0395(11) 0.0289(9) 0.0493(12) 0.0161(8) 0.0242(9) 0.0106(8)
C44 0.0709(18) 0.086(2) 0.0336(12) 0.0014(12) 0.0165(12) -0.0380(15)
C43 0.0685(18) 0.108(2) 0.0329(12) -0.0034(13) 0.0089(12) -0.0454(17)
C33 0.0501(13) 0.0455(13) 0.0601(15) -0.0042(11) 0.0183(12) -0.0176(11)
C21 0.0473(12) 0.0366(11) 0.0656(15) -0.0133(10) 0.0359(11) -0.0114(9)
C34 0.0544(15) 0.0723(18) 0.0649(17) 0.0153(14) 0.0260(14) -0.0062(13)
C32 0.0618(15) 0.0524(14) 0.0516(14) -0.0018(11) 0.0199(12) -0.0108(12)
C27 0.0721(18) 0.0579(15) 0.0588(16) -0.0094(12) 0.0338(14) -0.0276(14)
C29 0.0422(12) 0.0501(13) 0.0528(13) 0.0007(10) 0.0149(10) -0.0148(10)
C6 0.0339(11) 0.0512(13) 0.0571(14) 0.0302(11) 0.0082(10) 0.0034(9)
C25 0.0426(11) 0.0322(10) 0.0621(14) -0.0101(9) 0.0281(11) -0.0113(9)
C9 0.0419(12) 0.0441(13) 0.0858(19) 0.0277(13) 0.0315(13) 0.0065(10)
C30 0.0451(13) 0.0596(15) 0.0616(16) 0.0059(12) 0.0173(12) -0.0196(11)
C41 0.0617(15) 0.0833(19) 0.0268(11) -0.0016(11) 0.0093(11) -0.0198(14)
C10 0.0694(17) 0.0495(14) 0.0743(18) 0.0255(13) 0.0471(16) 0.0284(13)
C26 0.0658(17) 0.0337(12) 0.119(3) -0.0177(14) 0.0572(19) -0.0109(11)

loop_
_atom_type_symbol
_atom_type_description
_atom_type_scat_dispersion_real
_atom_type_scat_dispersion_imag
_atom_type_scat_source
C C 0.0033 0.0016 'International Tables Vol C Tables 4.2.6.8 and 6.1.1.4'
H H 0.0000 0.0000 'International Tables Vol C Tables 4.2.6.8 and 6.1.1.4'
Cd Cd -0.8075 1.2024 'International Tables Vol C Tables 4.2.6.8 and 6.1.1.4'
F F 0.0171 0.0103 'International Tables Vol C Tables 4.2.6.8 and 6.1.1.4'
N N 0.0061 0.0033 'International Tables Vol C Tables 4.2.6.8 and 6.1.1.4'
O O 0.0106 0.0060 'International Tables Vol C Tables 4.2.6.8 and 6.1.1.4'

loop_
_geom_angle_atom_site_label_1
_geom_angle_atom_site_label_2
_geom_angle_atom_site_label_3
_geom_angle
_geom_angle_site_symmetry_1
_geom_angle_site_symmetry_3
_geom_angle_publ_flag
O6 Cd1 O6 180.0 . 3_766 ?
O6 Cd1 N2 94.15(6) . 3_767 ?
O6 Cd1 N2 85.85(6) 3_766 3_767 ?
O6 Cd1 N2 85.85(6) . 1_554 ?
O6 Cd1 N2 94.15(6) 3_766 1_554 ?
N2 Cd1 N2 180.0 3_767 1_554 ?
O6 Cd1 O1 88.72(5) . 3_766 ?
O6 Cd1 O1 91.28(5) 3_766 3_766 ?
N2 Cd1 O1 85.39(6) 3_767 3_766 ?
N2 Cd1 O1 94.61(6) 1_554 3_766 ?
O6 Cd1 O1 91.28(5) . . ?
O6 Cd1 O1 88.72(5) 3_766 . ?
N2 Cd1 O1 94.61(6) 3_767 . ?
N2 Cd1 O1 85.39(6) 1_554 . ?
O1 Cd1 O1 180.0 3_766 . ?
O2 Cd2 O5 119.37(6) . . ?
O2 Cd2 N1 117.88(6) . . ?
O5 Cd2 N1 91.73(6) . . ?
O2 Cd2 O4 133.56(6) . 2_645 ?
O5 Cd2 O4 91.40(6) . 2_645 ?
N1 Cd2 O4 92.74(5) . 2_645 ?
O2 Cd2 O3 94.88(5) . 2_645 ?
O5 Cd2 O3 80.11(5) . 2_645 ?
N1 Cd2 O3 145.53(5) . 2_645 ?
O4 Cd2 O3 54.45(5) 2_645 2_645 ?
O2 Cd2 C17 117.29(6) . 2_645 ?
O5 Cd2 C17 83.06(6) . 2_645 ?
N1 Cd2 C17 118.87(6) . 2_645 ?
O4 Cd2 C17 27.35(5) 2_645 2_645 ?
O3 Cd2 C17 27.28(5) 2_645 2_645 ?
C17 O3 Cd2 91.50(11) . 2_655 ?
C1 O2 Cd2 106.13(12) . . ?
C18 O5 Cd2 134.35(14) . . ?
C1 O1 Cd1 134.14(13) . . ?
C18 O6 Cd1 134.96(14) . . ?
C17 O4 Cd2 92.17(12) . 2_655 ?
C39 N1 C35 117.70(16) . . ?
C39 N1 Cd2 125.23(13) . . ?
C35 N1 Cd2 117.03(13) . . ?
C44 N2 C45 116.68(18) . . ?
C44 N2 Cd1 117.79(14) . 1_556 ?
C45 N2 Cd1 125.30(14) . 1_556 ?
C34 O7 H7A 109.5 . . ?
C3 C2 C7 118.70(18) . . ?
C3 C2 C1 120.84(18) . . ?
C7 C2 C1 120.45(18) . . ?
C38 C37 C36 116.87(18) . . ?
C38 C37 C40 121.5(2) . . ?
C36 C37 C40 121.5(2) . . ?
C20 C19 C24 118.79(18) . . ?
C20 C19 C18 120.72(18) . . ?
C24 C19 C18 120.48(18) . . ?
N1 C35 C36 122.82(19) . . ?
N1 C35 H35 118.6 . . ?
C36 C35 H35 118.6 . . ?
O3 C17 O4 121.13(17) . . ?
O3 C17 C14 120.49(17) . . ?
O4 C17 C14 118.36(18) . . ?
O3 C17 Cd2 61.23(10) . 2_655 ?
O4 C17 Cd2 60.48(10) . 2_655 ?
C14 C17 Cd2 173.64(14) . 2_655 ?
N2 C45 C46 123.6(2) . . ?
N2 C45 H45 118.2 . . ?
C46 C45 H45 118.2 . . ?
C39 C38 C37 119.8(2) . . ?
C39 C38 H38 120.1 . . ?
C37 C38 H38 120.1 . . ?
C2 C3 C4 120.65(19) . . ?
C2 C3 H3 119.7 . . ?
C4 C3 H3 119.7 . . ?
C14 C15 C16 120.84(19) . . ?
C14 C15 H15 119.6 . . ?
C16 C15 H15 119.6 . . ?
N1 C39 C38 122.65(19) . . ?
N1 C39 H39 118.7 . . ?
C38 C39 H39 118.7 . . ?
O5 C18 O6 126.00(19) . . ?
O5 C18 C19 117.75(18) . . ?
O6 C18 C19 116.20(18) . . ?
C35 C36 C37 120.0(2) . . ?
C35 C36 H36 120.0 . . ?
C37 C36 H36 120.0 . . ?
C15 C14 C13 119.11(18) . . ?
C15 C14 C17 119.33(17) . . ?
C13 C14 C17 121.50(18) . . ?
C12 C13 C14 120.18(19) . . ?
C12 C13 H13 119.9 . . ?
C14 C13 H13 119.9 . . ?
O1 C1 O2 122.98(17) . . ?
O1 C1 C2 120.56(18) . . ?
O2 C1 C2 116.46(17) . . ?
C45 C46 C42 119.7(2) . . ?
C45 C46 H46 120.1 . . ?
C42 C46 H46 120.1 . . ?
C19 C20 C21 120.80(19) . . ?
C19 C20 H20 119.6 . . ?
C21 C20 H20 119.6 . . ?
C5 C4 C3 120.89(19) . . ?
C5 C4 H4 119.6 . . ?
C3 C4 H4 119.6 . . ?
C19 C24 C23 120.5(2) . . ?
C19 C24 H24 119.8 . . ?
C23 C24 H24 119.8 . . ?
C15 C16 C11 120.3(2) . . ?
C15 C16 H16 119.8 . . ?
C11 C16 H16 119.8 . . ?
C6 C5 C4 118.06(18) . . ?
C6 C5 C8 118.30(18) . . ?
C4 C5 C8 123.47(18) . . ?
C22 C23 C24 120.91(19) . . ?
C22 C23 H23 119.5 . . ?
C24 C23 H23 119.5 . . ?
C2 C7 C6 120.8(2) . . ?
C2 C7 H7 119.6 . . ?
C6 C7 H7 119.6 . . ?
C23 C22 C21 118.29(19) . . ?
C23 C22 C25 120.02(18) . . ?
C21 C22 C25 121.63(19) . . ?
C46 C42 C43 116.5(2) . . ?
C46 C42 C41 125.2(2) . . ?
C43 C42 C41 118.3(2) . . ?
C11 C12 C13 120.94(19) . . ?
C11 C12 H12 119.5 . . ?
C13 C12 H12 119.5 . . ?
C41 C40 C37 124.2(2) . . ?
C41 C40 H40 117.9 . . ?
C37 C40 H40 117.9 . . ?
C10 C8 C9 108.4(2) . . ?
C10 C8 C5 105.96(17) . . ?
C9 C8 C5 112.27(18) . . ?
C10 C8 C11 112.40(19) . . ?
C9 C8 C11 105.51(17) . . ?
C5 C8 C11 112.35(16) . . ?
C33 C28 C29 118.4(2) . . ?
C33 C28 C25 119.10(19) . . ?
C29 C28 C25 122.4(2) . . ?
C30 C31 C32 119.0(2) . . ?
C30 C31 C34 119.5(2) . . ?
C32 C31 C34 121.4(2) . . ?
C12 C11 C16 118.56(18) . . ?
C12 C11 C8 118.81(18) . . ?
C16 C11 C8 122.35(18) . . ?
N2 C44 C43 123.1(2) . . ?
N2 C44 H44 118.4 . . ?
C43 C44 H44 118.4 . . ?
C44 C43 C42 120.1(2) . . ?
C44 C43 H43 120.0 . . ?
C42 C43 H43 120.0 . . ?
C32 C33 C28 121.3(2) . . ?
C32 C33 H33 119.4 . . ?
C28 C33 H33 119.4 . . ?
C22 C21 C20 120.7(2) . . ?
C22 C21 H21 119.7 . . ?
C20 C21 H21 119.7 . . ?
O8 C34 O7 124.6(3) . . ?
O8 C34 C31 122.6(3) . . ?
O7 C34 C31 112.8(2) . . ?
C33 C32 C31 119.9(2) . . ?
C33 C32 H32 120.0 . . ?
C31 C32 H32 120.0 . . ?
F8 C27 F7 106.4(3) . . ?
F8 C27 F9 107.1(2) . . ?
F7 C27 F9 106.2(2) . . ?
F8 C27 C25 110.9(2) . . ?
F7 C27 C25 112.1(2) . . ?
F9 C27 C25 113.8(2) . . ?
C30 C29 C28 120.3(2) . . ?
C30 C29 H29 119.9 . . ?
C28 C29 H29 119.9 . . ?
C7 C6 C5 120.8(2) . . ?
C7 C6 H6 119.6 . . ?
C5 C6 H6 119.6 . . ?
C27 C25 C26 108.9(2) . . ?
C27 C25 C22 106.37(19) . . ?
C26 C25 C22 111.85(17) . . ?
C27 C25 C28 112.47(18) . . ?
C26 C25 C28 106.0(2) . . ?
C22 C25 C28 111.31(18) . . ?
F6 C9 F5 106.4(2) . . ?
F6 C9 F4 106.7(2) . . ?
F5 C9 F4 105.93(19) . . ?
F6 C9 C8 111.89(19) . . ?
F5 C9 C8 112.1(2) . . ?
F4 C9 C8 113.3(2) . . ?
C29 C30 C31 120.9(2) . . ?
C29 C30 H30 119.6 . . ?
C31 C30 H30 119.6 . . ?
C40 C41 C42 128.1(2) . . ?
C40 C41 H41 116.0 . . ?
C42 C41 H41 116.0 . . ?
F1 C10 F2 106.4(2) . . ?
F1 C10 F3 106.5(2) . . ?
F2 C10 F3 106.22(19) . . ?
F1 C10 C8 111.8(2) . . ?
F2 C10 C8 111.8(2) . . ?
F3 C10 C8 113.6(2) . . ?
F10 C26 F11 107.3(2) . . ?
F10 C26 F12 106.3(3) . . ?
F11 C26 F12 106.1(2) . . ?
F10 C26 C25 111.8(2) . . ?
F11 C26 C25 113.2(3) . . ?
F12 C26 C25 111.7(2) . . ?

loop_
_geom_bond_atom_site_label_1
_geom_bond_atom_site_label_2
_geom_bond_distance
_geom_bond_site_symmetry_2
_geom_bond_publ_flag
Cd1 O6 2.2433(14) . ?
Cd1 O6 2.2433(14) 3_766 ?
Cd1 N2 2.3159(16) 3_767 ?
Cd1 N2 2.3159(16) 1_554 ?
Cd1 O1 2.4446(14) 3_766 ?
Cd1 O1 2.4446(14) . ?
Cd2 O2 2.1786(14) . ?
Cd2 O5 2.2456(15) . ?
Cd2 N1 2.2603(15) . ?
Cd2 O4 2.3820(14) 2_645 ?
Cd2 O3 2.3985(14) 2_645 ?
Cd2 C17 2.7354(19) 2_645 ?
O3 C17 1.254(2) . ?
O2 C1 1.264(2) . ?
O5 C18 1.253(2) . ?
O1 C1 1.250(2) . ?
O6 C18 1.254(2) . ?
F6 C9 1.325(3) . ?
O4 C17 1.258(2) . ?
F1 C10 1.327(3) . ?
F5 C9 1.337(3) . ?
F8 C27 1.330(3) . ?
N1 C39 1.336(3) . ?
N1 C35 1.340(3) . ?
N2 C44 1.330(3) . ?
N2 C45 1.330(3) . ?
F4 C9 1.344(3) . ?
F9 C27 1.337(3) . ?
F11 C26 1.336(3) . ?
F3 C10 1.339(3) . ?
F7 C27 1.334(3) . ?
F2 C10 1.334(3) . ?
F10 C26 1.324(4) . ?
O7 C34 1.309(4) . ?
O7 H7A 0.8200 . ?
F12 C26 1.336(3) . ?
C2 C3 1.372(3) . ?
C2 C7 1.381(3) . ?
C2 C1 1.500(2) . ?
C37 C38 1.387(3) . ?
C37 C36 1.391(3) . ?
C37 C40 1.469(3) . ?
C19 C20 1.377(3) . ?
C19 C24 1.381(3) . ?
C19 C18 1.503(3) . ?
C35 C36 1.369(3) . ?
C35 H35 0.9300 . ?
C17 C14 1.500(2) . ?
C45 C46 1.374(3) . ?
C45 H45 0.9300 . ?
C38 C39 1.380(3) . ?
C38 H38 0.9300 . ?
C3 C4 1.386(3) . ?
C3 H3 0.9300 . ?
C15 C14 1.374(3) . ?
C15 C16 1.386(3) . ?
C15 H15 0.9300 . ?
C39 H39 0.9300 . ?
C36 H36 0.9300 . ?
C14 C13 1.388(3) . ?
C13 C12 1.385(3) . ?
C13 H13 0.9300 . ?
C46 C42 1.380(3) . ?
C46 H46 0.9300 . ?
C20 C21 1.384(3) . ?
C20 H20 0.9300 . ?
C4 C5 1.385(3) . ?
C4 H4 0.9300 . ?
C24 C23 1.384(3) . ?
C24 H24 0.9300 . ?
C16 C11 1.392(3) . ?
C16 H16 0.9300 . ?
C5 C6 1.383(3) . ?
C5 C8 1.544(3) . ?
C23 C22 1.383(3) . ?
C23 H23 0.9300 . ?
C7 C6 1.380(3) . ?
C7 H7 0.9300 . ?
C22 C21 1.384(3) . ?
C22 C25 1.544(3) . ?
C42 C43 1.382(3) . ?
C42 C41 1.466(3) . ?
C12 C11 1.382(3) . ?
C12 H12 0.9300 . ?
C40 C41 1.301(3) . ?
C40 H40 0.9300 . ?
C8 C10 1.539(3) . ?
C8 C9 1.540(3) . ?
C8 C11 1.547(3) . ?
C28 C33 1.383(3) . ?
C28 C29 1.392(3) . ?
C28 C25 1.546(3) . ?
O8 C34 1.196(4) . ?
C31 C30 1.381(4) . ?
C31 C32 1.388(3) . ?
C31 C34 1.495(3) . ?
C44 C43 1.375(3) . ?
C44 H44 0.9300 . ?
C43 H43 0.9300 . ?
C33 C32 1.378(3) . ?
C33 H33 0.9300 . ?
C21 H21 0.9300 . ?
C32 H32 0.9300 . ?
C27 C25 1.534(4) . ?
C29 C30 1.379(3) . ?
C29 H29 0.9300 . ?
C6 H6 0.9300 . ?
C25 C26 1.543(3) . ?
C30 H30 0.9300 . ?
C41 H41 0.9300 . ?
